data_4311629
loop_
_publ_author_name
'Basam M. Alzoubi'
'G\"unter Liehr'
'Rudi van Eldik'

_publ_section_title
;
 Mechanistic Elucidation of the Substitution Behavior of Alkyl Cobaloximes
 in Water and Methanol as Solvents
;
_journal_name_full 'Inorganic Chemistry'
_journal_page_first 6093
_journal_page_last 6100
_journal_paper_doi 10.1021/ic049761j
_journal_volume 43
_journal_year 2004
_chemical_formula_sum 'C5 H21 Co N4 O7 S2'
_chemical_formula_weight 372.2
_chemical_name_common 'Aqua Methyl Cobalt ethanediamine'
_chemical_name_systematic
; 
 ? 
;
_space_group_IT_number 45
_symmetry_cell_setting orthorhombic
_symmetry_space_group_name_Hall 'I 2 -2c'
_symmetry_space_group_name_H-M 'I b a 2'
_atom_sites_solution_hydrogens geom
_atom_sites_solution_primary direct
_atom_sites_solution_secondary difmap
_audit_creation_method SHELXL-97
_cell_angle_alpha 90.00
_cell_angle_beta 90.00
_cell_angle_gamma 90.00
_cell_formula_units_Z 8
_cell_length_a 19.913(10)
_cell_length_b 12.094(10)
_cell_length_c 11.754(10)
_cell_measurement_temperature 293(2)
_cell_measurement_theta_max 16.7
_cell_measurement_theta_min 13.2
_cell_volume 2831(4)
_computing_molecular_graphics 'PLUTON (Spek, 1998)'
_computing_structure_refinement 'SHELXL-97 (Sheldrick, 1997)'
_computing_structure_solution 'SHELXS-97 (Sheldrick, 1990)'
_diffrn_ambient_temperature 295(2)
_diffrn_measured_fraction_theta_full 0.495
_diffrn_measured_fraction_theta_max 0.495
_diffrn_measurement_device CAD4
_diffrn_measurement_method w/2The
_diffrn_radiation_monochromator graphite
_diffrn_radiation_source 'fine-focus sealed tube'
_diffrn_radiation_wavelength 0.70930
_diffrn_reflns_av_R_equivalents 0.0390
_diffrn_reflns_av_sigmaI/netI 0.0509
_diffrn_reflns_limit_h_max 22
_diffrn_reflns_limit_h_min -22
_diffrn_reflns_limit_k_max 13
_diffrn_reflns_limit_k_min 0
_diffrn_reflns_limit_l_max 13
_diffrn_reflns_limit_l_min -13
_diffrn_reflns_number 4588
_diffrn_reflns_theta_full 24.43
_diffrn_reflns_theta_max 24.43
_diffrn_reflns_theta_min 3.16
_diffrn_standards_interval_time 60
_diffrn_standards_number 3
_exptl_absorpt_coefficient_mu 1.540
_exptl_absorpt_correction_T_max .82
_exptl_absorpt_correction_T_min .70
_exptl_absorpt_correction_type psi-scan
_exptl_crystal_colour orange
_exptl_crystal_density_diffrn 1.728
_exptl_crystal_density_method 'not measured'
_exptl_crystal_description block
_exptl_crystal_F_000 1520
_exptl_crystal_size_max .38
_exptl_crystal_size_mid .20
_exptl_crystal_size_min .13
_refine_diff_density_max 0.897
_refine_diff_density_min -0.515
_refine_diff_density_rms 0.110
_refine_ls_abs_structure_details 'Flack H D (1983), Acta Cryst. A39, 876-881'
_refine_ls_abs_structure_Flack -10(10)
_refine_ls_extinction_method none
_refine_ls_goodness_of_fit_ref 1.186
_refine_ls_hydrogen_treatment mixed
_refine_ls_matrix_type full
_refine_ls_number_parameters 174
_refine_ls_number_reflns 2335
_refine_ls_number_restraints 1
_refine_ls_restrained_S_all 1.186
_refine_ls_R_factor_all 0.0664
_refine_ls_R_factor_gt 0.0555
_refine_ls_shift/su_max 1.967
_refine_ls_shift/su_mean 0.013
_refine_ls_structure_factor_coef Fsqd
_refine_ls_weighting_details 'w=1/[\s^2^(Fo^2^)+(0.0520P)^2^+15.9730P] where P=(Fo^2^+2Fc^2^)/3'
_refine_ls_weighting_scheme calc
_refine_ls_wR_factor_gt 0.1349
_refine_ls_wR_factor_ref 0.1431
_reflns_number_gt 2047
_reflns_number_total 2335
_reflns_threshold_expression >2sigma(I)
_cod_data_source_file ic049761jsi20040223_013230.cif
_cod_data_source_block alzo02
_cod_depositor_comments
;
The following automatic conversions were performed:
'_symmetry_cell_setting' value 'Orthorhombic' changed to 'orthorhombic'
according to '/home/adriana/struct/CIF-dictionaries/cif_core.dic'
dictionary named 'cif_core.dic' version 2.4.1 from 2010-06-29.

Automatic conversion script
Id: cif_fix_enum 1555 2011-01-17 13:19:09Z saulius 

The following automatic conversions were performed:

'_diffrn_ambient_temperature' value 'RT' was changed to '295(2)' -
the room/ambient temperature average [293;298] in Kelvins(K) was
taken.

Automatic conversion script
Id: cif_fix_values 1569 2011-02-09 13:29:24Z adriana 

The following automatic conversions were performed:

'_refine_ls_weighting_scheme' value 'calc
w=1/[\s^2^(Fo^2^)+(0.0520P)^2^+15.9730P] where P=(Fo^2^+2Fc^2^)/3'
was changed to 'calc'. New tag '_refine_ls_weighting_details' was
created. The value of the new tag was set to
'w=1/[\s^2^(Fo^2^)+(0.0520P)^2^+15.9730P] where P=(Fo^2^+2Fc^2^)/3'.

Automatic conversion script
Id: cif_fix_values 3143 2015-03-26 13:38:13Z robertas 
;
_cod_database_code 4311629

loop_
_symmetry_equiv_pos_as_xyz
'x, y, z'
'-x, -y, z'
'-x, y, z+1/2'
'x, -y, z+1/2'
'x+1/2, y+1/2, z+1/2'
'-x+1/2, -y+1/2, z+1/2'
'-x+1/2, y+1/2, z+1'
'x+1/2, -y+1/2, z+1'

loop_
_atom_site_label
_atom_site_type_symbol
_atom_site_fract_x
_atom_site_fract_y
_atom_site_fract_z
_atom_site_U_iso_or_equiv
_atom_site_adp_type
_atom_site_occupancy
_atom_site_calc_flag
_atom_site_refinement_flags
_atom_site_disorder_assembly
_atom_site_disorder_group
Co Co 0.88264(4) 0.25373(9) 0.11447(15) 0.0269(3) Uani 1 d . . .
O1 O 0.8301(3) 0.1313(5) 0.2132(5) 0.0388(14) Uani 1 d . . .
C5 C 0.9341(5) 0.3623(8) 0.0210(8) 0.042(2) Uani 1 d . . .
H5A H 0.9556 0.4149 0.0701 0.063 Uiso 1 calc R . .
H5B H 0.9040 0.4003 -0.0294 0.063 Uiso 1 calc R . .
H5C H 0.9675 0.3240 -0.0228 0.063 Uiso 1 calc R . .
N1 N 0.9394(3) 0.1320(6) 0.0513(6) 0.0389(18) Uani 1 d . . .
H1A H 0.9827 0.1531 0.0494 0.047 Uiso 1 calc R . .
H1B H 0.9361 0.0715 0.0955 0.047 Uiso 1 calc R . .
N2 N 0.8230(4) 0.2203(6) -0.0175(7) 0.0423(19) Uani 1 d . . .
H2A H 0.7798 0.2204 0.0051 0.051 Uiso 1 calc R . .
H2B H 0.8280 0.2725 -0.0714 0.051 Uiso 1 calc R . .
N3 N 0.8229(3) 0.3670(6) 0.1708(6) 0.0321(16) Uani 1 d . . .
H3A H 0.8268 0.4284 0.1280 0.038 Uiso 1 calc R . .
H3B H 0.7801 0.3434 0.1670 0.038 Uiso 1 calc R . .
N4 N 0.9377(3) 0.2812(6) 0.2463(6) 0.0373(17) Uani 1 d . . .
H4A H 0.9329 0.2253 0.2961 0.045 Uiso 1 calc R . .
H4B H 0.9811 0.2841 0.2253 0.045 Uiso 1 calc R . .
C1 C 0.9161(5) 0.1070(9) -0.0630(8) 0.042(2) Uani 1 d . . .
H1C H 0.9305 0.0335 -0.0852 0.050 Uiso 1 calc R . .
H1D H 0.9346 0.1597 -0.1168 0.050 Uiso 1 calc R . .
C2 C 0.8403(5) 0.1137(8) -0.0629(9) 0.043(2) Uani 1 d . . .
H2C H 0.8231 0.1058 -0.1397 0.052 Uiso 1 calc R . .
H2D H 0.8215 0.0554 -0.0161 0.052 Uiso 1 calc R . .
C3 C 0.8418(5) 0.3931(8) 0.2961(7) 0.037(2) Uani 1 d . . .
H3C H 0.8216 0.3395 0.3471 0.044 Uiso 1 calc R . .
H3D H 0.8264 0.4663 0.3172 0.044 Uiso 1 calc R . .
C4 C 0.9187(5) 0.3865(8) 0.3018(9) 0.045(2) Uani 1 d . . .
H4C H 0.9388 0.4486 0.2623 0.054 Uiso 1 calc R . .
H4D H 0.9338 0.3874 0.3803 0.054 Uiso 1 calc R . .
S1 S 0.63418(10) 0.33325(17) 0.07005(18) 0.0314(5) Uani 1 d . . .
O2 O 0.5808(3) 0.3131(6) -0.0130(6) 0.0443(17) Uani 1 d . . .
O3 O 0.6989(3) 0.3505(6) 0.0159(7) 0.057(2) Uani 1 d . . .
O4 O 0.6176(4) 0.4145(5) 0.1525(6) 0.062(2) Uani 1 d . . .
S2 S 0.64621(10) 0.18295(16) 0.16176(19) 0.0308(5) Uani 1 d . . .
O5 O 0.6998(3) 0.2059(5) 0.2403(5) 0.0386(15) Uani 1 d . . .
O6 O 0.6667(4) 0.1044(5) 0.0761(6) 0.0561(17) Uani 1 d . . .
O7 O 0.5839(3) 0.1643(6) 0.2150(7) 0.058(2) Uani 1 d . . .

loop_
_atom_site_aniso_label
_atom_site_aniso_U_11
_atom_site_aniso_U_22
_atom_site_aniso_U_33
_atom_site_aniso_U_23
_atom_site_aniso_U_13
_atom_site_aniso_U_12
Co 0.0213(4) 0.0298(5) 0.0297(5) 0.0094(4) 0.0004(7) 0.0006(5)
O1 0.033(3) 0.041(3) 0.042(3) 0.009(3) 0.005(3) -0.003(3)
C5 0.041(5) 0.049(6) 0.035(5) 0.013(4) 0.004(4) -0.004(4)
N1 0.032(4) 0.041(4) 0.043(4) 0.007(4) 0.010(3) 0.002(3)
N2 0.032(4) 0.044(4) 0.052(5) 0.001(4) -0.005(3) 0.008(3)
N3 0.026(3) 0.037(4) 0.033(4) 0.007(3) -0.001(3) 0.007(3)
N4 0.024(3) 0.055(5) 0.032(4) 0.015(4) -0.006(3) -0.003(3)
C1 0.049(5) 0.054(6) 0.024(5) 0.012(4) 0.010(4) 0.004(5)
C2 0.048(5) 0.044(5) 0.038(6) 0.008(5) -0.004(5) -0.001(5)
C3 0.044(5) 0.055(6) 0.012(4) 0.005(4) 0.007(4) -0.007(5)
C4 0.043(6) 0.048(6) 0.043(6) -0.002(5) -0.021(5) 0.000(4)
S1 0.0317(10) 0.0279(10) 0.0346(12) 0.0034(10) -0.0043(9) -0.0008(9)
O2 0.027(3) 0.064(4) 0.042(4) 0.003(3) -0.020(3) 0.000(3)
O3 0.030(3) 0.071(5) 0.070(5) 0.029(4) 0.000(3) -0.002(3)
O4 0.116(6) 0.032(3) 0.039(4) 0.000(3) -0.011(4) 0.017(3)
S2 0.0313(10) 0.0287(10) 0.0325(11) 0.0006(10) 0.0003(10) 0.0041(8)
O5 0.040(3) 0.050(4) 0.025(3) 0.001(3) -0.008(3) 0.008(3)
O6 0.084(5) 0.039(3) 0.045(4) -0.008(3) -0.001(4) 0.011(4)
O7 0.035(4) 0.065(5) 0.075(5) 0.038(4) 0.016(4) -0.005(3)

loop_
_atom_type_symbol
_atom_type_description
_atom_type_scat_dispersion_real
_atom_type_scat_dispersion_imag
_atom_type_scat_source
C C 0.0033 0.0016 'International Tables Vol C Tables 4.2.6.8 and 6.1.1.4'
H H 0.0000 0.0000 'International Tables Vol C Tables 4.2.6.8 and 6.1.1.4'
N N 0.0061 0.0033 'International Tables Vol C Tables 4.2.6.8 and 6.1.1.4'
Co Co 0.3494 0.9721 'International Tables Vol C Tables 4.2.6.8 and 6.1.1.4'
O O 0.0106 0.0060 'International Tables Vol C Tables 4.2.6.8 and 6.1.1.4'
S S 0.1246 0.1234 'International Tables Vol C Tables 4.2.6.8 and 6.1.1.4'

loop_
_geom_angle_atom_site_label_1
_geom_angle_atom_site_label_2
_geom_angle_atom_site_label_3
_geom_angle
_geom_angle_site_symmetry_1
_geom_angle_site_symmetry_3
_geom_angle_publ_flag
N4 Co N3 87.3(3) . . ?
N4 Co N1 96.0(3) . . ?
N3 Co N1 176.3(3) . . ?
N4 Co N2 177.2(3) . . ?
N3 Co N2 92.5(3) . . ?
N1 Co N2 84.2(3) . . ?
N4 Co C5 92.1(4) . . ?
N3 Co C5 92.2(3) . . ?
N1 Co C5 89.4(4) . . ?
N2 Co C5 90.6(4) . . ?
N4 Co O1 87.8(3) . . ?
N3 Co O1 90.2(3) . . ?
N1 Co O1 88.2(3) . . ?
N2 Co O1 89.4(3) . . ?
C5 Co O1 177.6(3) . . ?
C1 N1 Co 108.4(6) . . ?
C2 N2 Co 109.1(6) . . ?
C3 N3 Co 108.6(5) . . ?
C4 N4 Co 111.0(5) . . ?
N1 C1 C2 107.9(7) . . ?
N2 C2 C1 106.8(8) . . ?
N3 C3 C4 105.9(7) . . ?
N4 C4 C3 106.2(7) . . ?
O4 S1 O3 114.0(5) . . ?
O4 S1 O2 113.7(4) . . ?
O3 S1 O2 112.1(4) . . ?
O4 S1 S2 105.8(3) . . ?
O3 S1 S2 104.2(3) . . ?
O2 S1 S2 106.1(3) . . ?
O7 S2 O5 113.5(5) . . ?
O7 S2 O6 117.0(5) . . ?
O5 S2 O6 111.4(4) . . ?
O7 S2 S1 105.2(3) . . ?
O5 S2 S1 104.1(3) . . ?
O6 S2 S1 103.9(3) . . ?

loop_
_geom_bond_atom_site_label_1
_geom_bond_atom_site_label_2
_geom_bond_distance
_geom_bond_site_symmetry_2
_geom_bond_publ_flag
Co N4 1.927(7) . ?
Co N3 1.932(6) . ?
Co N1 1.999(7) . ?
Co N2 1.995(7) . ?
Co C5 1.996(9) . ?
Co O1 2.153(6) . ?
N1 C1 1.453(12) . ?
N2 C2 1.438(12) . ?
N3 C3 1.552(11) . ?
N4 C4 1.479(12) . ?
C1 C2 1.511(14) . ?
C3 C4 1.536(13) . ?
S1 O4 1.419(7) . ?
S1 O3 1.452(7) . ?
S1 O2 1.464(6) . ?
S1 S2 2.127(3) . ?
S2 O7 1.408(7) . ?
S2 O5 1.438(6) . ?
S2 O6 1.443(7) . ?
